data_1540557
loop_
_publ_author_name
'Takamizawa, Satoshi'
'Takasaki, Yuichi'

_publ_section_title
;
 Shape-memory effect in an organosuperelastic crystal
;
_journal_issue 2
_journal_name_full 'Chem. Sci.'
_journal_page_first 1527
_journal_paper_doi 10.1039/C5SC04057D
_journal_volume 7
_journal_year 2016
_chemical_formula_sum 'C40 H56 B P'
_chemical_formula_weight 578.63
_chemical_name_systematic
; 
 ? 
;
_space_group_IT_number 2
_symmetry_cell_setting triclinic
_symmetry_space_group_name_Hall '-P 1'
_symmetry_space_group_name_H-M 'P -1'
_atom_sites_solution_hydrogens geom
_atom_sites_solution_primary direct
_atom_sites_solution_secondary difmap
_audit_creation_method SHELXL-97
_audit_update_record
;
2015-09-08 deposited with the CCDC.
2015-11-19 downloaded from the CCDC.
;
_cell_angle_alpha 70.748(2)
_cell_angle_beta 86.972(2)
_cell_angle_gamma 76.006(2)
_cell_formula_units_Z 4
_cell_length_a 10.1868(7)
_cell_length_b 18.7141(13)
_cell_length_c 20.7566(15)
_cell_measurement_reflns_used 1471
_cell_measurement_temperature 183
_cell_measurement_theta_max 0.00
_cell_measurement_theta_min 0.00
_cell_volume 3623.3(4)
_computing_cell_refinement 'Bruker SMART'
_computing_data_collection 'Bruker SMART'
_computing_data_reduction 'Bruker SAINT'
_computing_molecular_graphics 'Bruker SHELXTL'
_computing_publication_material 'Bruker SHELXTL'
_computing_structure_refinement 'SHELXL-97 (Sheldrick, 1997)'
_computing_structure_solution 'SHELXS-97 (Sheldrick, 1990)'
_diffrn_ambient_temperature 183
_diffrn_detector_area_resol_mean 8.366
_diffrn_measured_fraction_theta_full 0.998
_diffrn_measured_fraction_theta_max 0.998
_diffrn_measurement_device_type 'CCD area detector'
_diffrn_measurement_method 'phi and omega scans'
_diffrn_radiation_monochromator graphite
_diffrn_radiation_source 'fine-focus sealed tube'
_diffrn_radiation_type MoK\a
_diffrn_radiation_wavelength 0.71073
_diffrn_reflns_av_R_equivalents 0.0799
_diffrn_reflns_av_sigmaI/netI 0.1739
_diffrn_reflns_limit_h_max 12
_diffrn_reflns_limit_h_min -10
_diffrn_reflns_limit_k_max 22
_diffrn_reflns_limit_k_min -13
_diffrn_reflns_limit_l_max 24
_diffrn_reflns_limit_l_min -23
_diffrn_reflns_number 21308
_diffrn_reflns_theta_full 25.03
_diffrn_reflns_theta_max 25.03
_diffrn_reflns_theta_min 1.04
_exptl_absorpt_coefficient_mu 0.101
_exptl_absorpt_correction_T_max 0.9910
_exptl_absorpt_correction_T_min 0.9656
_exptl_absorpt_correction_type empirical
_exptl_absorpt_process_details
;
SADABS; Sheldrick 1996
;
_exptl_crystal_colour colorless
_exptl_crystal_density_diffrn 1.061
_exptl_crystal_density_method 'not measured'
_exptl_crystal_description needle
_exptl_crystal_F_000 1264
_exptl_crystal_size_max 0.35
_exptl_crystal_size_mid 0.09
_exptl_crystal_size_min 0.09
_refine_diff_density_max 0.724
_refine_diff_density_min -0.349
_refine_diff_density_rms 0.052
_refine_ls_extinction_method none
_refine_ls_goodness_of_fit_ref 1.004
_refine_ls_hydrogen_treatment constr
_refine_ls_matrix_type full
_refine_ls_number_parameters 765
_refine_ls_number_reflns 12760
_refine_ls_number_restraints 7
_refine_ls_restrained_S_all 1.013
_refine_ls_R_factor_all 0.2179
_refine_ls_R_factor_gt 0.0888
_refine_ls_shift/su_max 0.000
_refine_ls_shift/su_mean 0.000
_refine_ls_structure_factor_coef Fsqd
_refine_ls_weighting_details 'calc w=1/[\s^2^(Fo^2^)+(0.0987P)^2^+0.0000P] where P=(Fo^2^+2Fc^2^)/3'
_refine_ls_weighting_scheme calc
_refine_ls_wR_factor_gt 0.1966
_refine_ls_wR_factor_ref 0.2639
_reflns_number_gt 5053
_reflns_number_total 12760
_reflns_threshold_expression >2sigma(I)
_cod_data_source_file c5sc04057d5.cif
_cod_data_source_block 1_a_183K
_cod_depositor_comments
;
The following automatic conversions were performed:

'_symmetry_cell_setting' value 'Triclinic' changed to 'triclinic'
according to
/usr/data/users/saulius/crontab/automatic-downloads/rss-feeds/RSC/lib/dictionaries/cif_core.dic
dictionary named 'cif_core.dic' version 2.4.2 from 2011-04-26.

Automatic conversion script
Id: cif_fix_values 4268 2015-11-12 08:31:59Z antanas 

 Adding full bibliography for 1540554--1540557.cif.
;
_cod_original_sg_symbol_H-M P-1
_cod_database_code 1540557

loop_
_symmetry_equiv_pos_as_xyz
'x, y, z'
'-x, -y, -z'

loop_
_atom_site_label
_atom_site_type_symbol
_atom_site_fract_x
_atom_site_fract_y
_atom_site_fract_z
_atom_site_U_iso_or_equiv
_atom_site_adp_type
_atom_site_occupancy
_atom_site_symmetry_multiplicity
_atom_site_calc_flag
_atom_site_refinement_flags
B2 B 0.3247(5) 0.7386(3) 0.7353(3) 0.0347(14) Uani 1 1 d .
B1 B 0.7472(5) 0.7686(3) 0.2466(3) 0.0377(14) Uani 1 1 d .
C25 C 0.4611(5) 0.7695(3) 0.7402(2) 0.0366(12) Uani 1 1 d .
C26 C 0.4482(5) 0.8401(3) 0.7526(2) 0.0452(14) Uani 1 1 d .
H26 H 0.3598 0.8685 0.7578 0.054 Uiso 1 1 calc R
C27 C 0.5557(6) 0.8708(4) 0.7576(3) 0.0582(16) Uani 1 1 d .
H27 H 0.5407 0.9192 0.7657 0.070 Uiso 1 1 calc R
C28 C 0.6839(7) 0.8310(5) 0.7508(3) 0.071(2) Uani 1 1 d .
H28 H 0.7588 0.8522 0.7530 0.085 Uiso 1 1 calc R
C29 C 0.7044(6) 0.7600(4) 0.7406(3) 0.0666(19) Uani 1 1 d .
H29 H 0.7939 0.7315 0.7373 0.080 Uiso 1 1 calc R
C30 C 0.5944(5) 0.7294(3) 0.7352(3) 0.0555(16) Uani 1 1 d .
H30 H 0.6105 0.6805 0.7280 0.067 Uiso 1 1 calc R
C31 C 0.3509(4) 0.6687(3) 0.7024(2) 0.0356(12) Uani 1 1 d .
C32 C 0.4270(5) 0.6719(3) 0.6428(3) 0.0482(14) Uani 1 1 d .
H32 H 0.4655 0.7153 0.6226 0.058 Uiso 1 1 calc R
C33 C 0.4473(6) 0.6139(4) 0.6128(3) 0.0630(17) Uani 1 1 d .
H33 H 0.4986 0.6183 0.5727 0.076 Uiso 1 1 calc R
C34 C 0.3933(6) 0.5499(4) 0.6409(3) 0.0649(18) Uani 1 1 d .
H34 H 0.4093 0.5095 0.6212 0.078 Uiso 1 1 calc R
C35 C 0.3165(6) 0.5456(3) 0.6974(3) 0.0545(15) Uani 1 1 d .
H35 H 0.2761 0.5027 0.7163 0.065 Uiso 1 1 calc R
C36 C 0.2972(5) 0.6029(3) 0.7270(2) 0.0411(13) Uani 1 1 d .
H36 H 0.2442 0.5975 0.7666 0.049 Uiso 1 1 calc R
C37 C 0.2099(4) 0.8102(3) 0.6851(2) 0.0329(12) Uani 1 1 d .
C38 C 0.2388(5) 0.8752(3) 0.6352(2) 0.0406(13) Uani 1 1 d .
H38 H 0.3302 0.8793 0.6309 0.049 Uiso 1 1 calc R
C39 C 0.1420(5) 0.9339(3) 0.5918(2) 0.0443(13) Uani 1 1 d .
H39 H 0.1685 0.9766 0.5589 0.053 Uiso 1 1 calc R
C40 C 0.0092(5) 0.9315(3) 0.5954(3) 0.0477(14) Uani 1 1 d .
H40 H -0.0575 0.9724 0.5662 0.057 Uiso 1 1 calc R
C41 C -0.0258(5) 0.8678(3) 0.6428(3) 0.0470(14) Uani 1 1 d .
H41 H -0.1177 0.8645 0.6459 0.056 Uiso 1 1 calc R
C42 C 0.0720(5) 0.8086(3) 0.6859(2) 0.0388(13) Uani 1 1 d .
H42 H 0.0449 0.7651 0.7173 0.047 Uiso 1 1 calc R
C43 C 0.2782(4) 0.7085(3) 0.8153(2) 0.0332(12) Uani 1 1 d .
C44 C 0.1741(5) 0.7494(3) 0.8446(3) 0.0452(14) Uani 1 1 d .
H44 H 0.1215 0.7982 0.8168 0.054 Uiso 1 1 calc R
C45 C 0.1439(5) 0.7217(4) 0.9131(3) 0.0550(16) Uani 1 1 d .
H45 H 0.0709 0.7514 0.9308 0.066 Uiso 1 1 calc R
C46 C 0.2181(6) 0.6519(4) 0.9557(3) 0.0596(17) Uani 1 1 d .
H46 H 0.1974 0.6327 1.0025 0.072 Uiso 1 1 calc R
C47 C 0.3224(5) 0.6111(3) 0.9286(3) 0.0526(15) Uani 1 1 d .
H47 H 0.3749 0.5627 0.9570 0.063 Uiso 1 1 calc R
C48 C 0.3531(5) 0.6385(3) 0.8610(2) 0.0438(13) Uani 1 1 d .
H48 H 0.4282 0.6088 0.8445 0.053 Uiso 1 1 calc R
C1 C 0.8133(5) 0.8353(3) 0.2576(2) 0.0398(13) Uani 1 1 d .
C2 C 0.7353(5) 0.8987(3) 0.2732(2) 0.0440(13) Uani 1 1 d .
H2 H 0.6398 0.9054 0.2738 0.053 Uiso 1 1 calc R
C3 C 0.7894(6) 0.9531(3) 0.2881(3) 0.0538(15) Uani 1 1 d .
H3 H 0.7314 0.9951 0.2993 0.065 Uiso 1 1 calc R
C4 C 0.9278(7) 0.9462(3) 0.2865(3) 0.0601(17) Uani 1 1 d .
H4 H 0.9656 0.9838 0.2955 0.072 Uiso 1 1 calc R
C5 C 1.0099(6) 0.8837(3) 0.2715(3) 0.0550(15) Uani 1 1 d .
H5 H 1.1051 0.8780 0.2698 0.066 Uiso 1 1 calc R
C6 C 0.9536(5) 0.8295(3) 0.2590(2) 0.0430(13) Uani 1 1 d .
H6 H 1.0127 0.7858 0.2508 0.052 Uiso 1 1 calc R
C7 C 0.8350(5) 0.7227(3) 0.1975(2) 0.0377(12) Uani 1 1 d .
C8 C 0.9209(5) 0.7531(3) 0.1473(2) 0.0484(14) Uani 1 1 d .
H8 H 0.9326 0.8037 0.1413 0.058 Uiso 1 1 calc R
C9 C 0.9902(5) 0.7131(4) 0.1056(3) 0.0551(15) Uani 1 1 d .
H9 H 1.0476 0.7364 0.0718 0.066 Uiso 1 1 calc R
C10 C 0.9759(5) 0.6397(4) 0.1132(3) 0.0567(16) Uani 1 1 d .
H10 H 1.0258 0.6111 0.0859 0.068 Uiso 1 1 calc R
C11 C 0.8889(5) 0.6079(3) 0.1607(3) 0.0526(15) Uani 1 1 d .
H11 H 0.8755 0.5580 0.1653 0.063 Uiso 1 1 calc R
C12 C 0.8208(5) 0.6490(3) 0.2017(3) 0.0480(14) Uani 1 1 d .
H12 H 0.7614 0.6259 0.2344 0.058 Uiso 1 1 calc R
C13 C 0.5990(5) 0.8081(3) 0.2071(2) 0.0388(13) Uani 1 1 d .
C14 C 0.5748(5) 0.8780(3) 0.1530(3) 0.0527(15) Uani 1 1 d .
H14 H 0.6461 0.9041 0.1399 0.063 Uiso 1 1 calc R
C15 C 0.4517(6) 0.9115(3) 0.1174(3) 0.0664(18) Uani 1 1 d .
H15 H 0.4399 0.9592 0.0806 0.080 Uiso 1 1 calc R
C16 C 0.3456(6) 0.8746(4) 0.1359(3) 0.0650(18) Uani 1 1 d .
H16 H 0.2597 0.8977 0.1131 0.078 Uiso 1 1 calc R
C17 C 0.3665(6) 0.8054(4) 0.1868(3) 0.0613(17) Uani 1 1 d .
H17 H 0.2958 0.7787 0.1987 0.074 Uiso 1 1 calc R
C18 C 0.4900(5) 0.7731(3) 0.2217(3) 0.0500(14) Uani 1 1 d .
H18 H 0.5011 0.7246 0.2575 0.060 Uiso 1 1 calc R
C19 C 0.7349(5) 0.7111(3) 0.3235(2) 0.0389(12) Uani 1 1 d .
C20 C 0.6308(5) 0.7314(3) 0.3666(3) 0.0489(14) Uani 1 1 d .
H20 H 0.5641 0.7787 0.3487 0.059 Uiso 1 1 calc R
C21 C 0.6213(6) 0.6864(3) 0.4327(3) 0.0594(16) Uani 1 1 d .
H21 H 0.5484 0.7028 0.4591 0.071 Uiso 1 1 calc R
C22 C 0.7159(6) 0.6177(3) 0.4617(3) 0.0611(17) Uani 1 1 d .
H22 H 0.7089 0.5865 0.5077 0.073 Uiso 1 1 calc R
C23 C 0.8205(6) 0.5953(3) 0.4227(3) 0.0601(16) Uani 1 1 d .
H23 H 0.8866 0.5479 0.4416 0.072 Uiso 1 1 calc R
C24 C 0.8301(5) 0.6421(3) 0.3546(3) 0.0494(14) Uani 1 1 d .
H24 H 0.9046 0.6260 0.3290 0.059 Uiso 1 1 calc R
C65 C 0.6933(5) 0.8118(3) 0.9836(3) 0.0586(16) Uani 1 1 d .
H65A H 0.6486 0.8497 1.0066 0.070 Uiso 1 1 calc R
H65B H 0.7755 0.7785 1.0112 0.070 Uiso 1 1 calc R
C66 C 0.7361(6) 0.8564(4) 0.9136(3) 0.0652(17) Uani 1 1 d .
H66A H 0.7794 0.8187 0.8903 0.078 Uiso 1 1 calc R
H66B H 0.6542 0.8907 0.8863 0.078 Uiso 1 1 calc R
C67 C 0.8326(5) 0.9055(3) 0.9152(3) 0.0594(16) Uani 1 1 d .
H67A H 0.9151 0.8716 0.9421 0.071 Uiso 1 1 calc R
H67B H 0.7897 0.9437 0.9382 0.071 Uiso 1 1 calc R
C68 C 0.8722(6) 0.9489(4) 0.8440(3) 0.0741(19) Uani 1 1 d .
H68A H 0.9188 0.9112 0.8219 0.111 Uiso 1 1 calc R
H68B H 0.9327 0.9812 0.8472 0.111 Uiso 1 1 calc R
H68C H 0.7907 0.9821 0.8170 0.111 Uiso 1 1 calc R
C69 C 0.6550(6) 0.6808(4) 0.9400(3) 0.0701(18) Uani 1 1 d .
H69A H 0.5872 0.6515 0.9378 0.084 Uiso 1 1 calc R
H69B H 0.6737 0.7097 0.8924 0.084 Uiso 1 1 calc R
C70 C 0.7838(8) 0.6229(5) 0.9726(4) 0.116(3) Uani 1 1 d .
H70A H 0.7688 0.5970 1.0214 0.139 Uiso 1 1 calc R
H70B H 0.8558 0.6510 0.9701 0.139 Uiso 1 1 calc R
C71 C 0.8330(10) 0.5585(5) 0.9362(5) 0.145(4) Uani 1 1 d D
H71A H 0.8891 0.5103 0.9685 0.174 Uiso 1 1 calc R
H71B H 0.7540 0.5456 0.9208 0.174 Uiso 1 1 calc R
C72 C 0.9112(11) 0.5901(6) 0.8787(5) 0.180(5) Uani 1 1 d D
H72A H 0.8781 0.6469 0.8610 0.270 Uiso 1 1 calc R
H72B H 0.9021 0.5681 0.8428 0.270 Uiso 1 1 calc R
H72C H 1.0066 0.5769 0.8930 0.270 Uiso 1 1 calc R
C73 C 0.4296(5) 0.8072(4) 0.9361(3) 0.0628(17) Uani 1 1 d .
H73A H 0.4524 0.8295 0.8878 0.075 Uiso 1 1 calc R
H73B H 0.3705 0.7718 0.9377 0.075 Uiso 1 1 calc R
C74 C 0.3498(6) 0.8729(4) 0.9593(3) 0.075(2) Uani 1 1 d .
H74A H 0.4125 0.9030 0.9660 0.090 Uiso 1 1 calc R
H74B H 0.3113 0.8504 1.0041 0.090 Uiso 1 1 calc R
C75 C 0.2344(6) 0.9290(4) 0.9100(3) 0.076(2) Uani 1 1 d .
H75A H 0.2732 0.9538 0.8659 0.092 Uiso 1 1 calc R
H75B H 0.1740 0.8986 0.9014 0.092 Uiso 1 1 calc R
C76 C 0.1515(6) 0.9918(4) 0.9358(3) 0.084(2) Uani 1 1 d .
H76A H 0.1057 0.9681 0.9772 0.125 Uiso 1 1 calc R
H76B H 0.0839 1.0275 0.9007 0.125 Uiso 1 1 calc R
H76C H 0.2110 1.0209 0.9462 0.125 Uiso 1 1 calc R
C77 C 0.5537(6) 0.7026(3) 1.0706(3) 0.0617(17) Uani 1 1 d .
H77A H 0.6423 0.6714 1.0928 0.074 Uiso 1 1 calc R
H77B H 0.5186 0.7424 1.0929 0.074 Uiso 1 1 calc R
C78 C 0.4583(6) 0.6497(4) 1.0835(3) 0.0681(18) Uani 1 1 d .
H78A H 0.3643 0.6819 1.0743 0.082 Uiso 1 1 calc R
H78B H 0.4769 0.6198 1.0513 0.082 Uiso 1 1 calc R
C79 C 0.4696(6) 0.5938(4) 1.1552(3) 0.0740(19) Uani 1 1 d .
H79A H 0.5627 0.5604 1.1637 0.089 Uiso 1 1 calc R
H79B H 0.4548 0.6238 1.1873 0.089 Uiso 1 1 calc R
C80 C 0.3720(6) 0.5427(4) 1.1701(3) 0.085(2) Uani 1 1 d .
H80A H 0.2793 0.5750 1.1633 0.128 Uiso 1 1 calc R
H80B H 0.3858 0.5078 1.2174 0.128 Uiso 1 1 calc R
H80C H 0.3870 0.5117 1.1392 0.128 Uiso 1 1 calc R
C49 C 0.1693(5) 0.7963(3) 0.4942(3) 0.0519(15) Uani 1 1 d .
H49A H 0.1318 0.8295 0.5225 0.062 Uiso 1 1 calc R
H49B H 0.2557 0.7613 0.5164 0.062 Uiso 1 1 calc R
C50 C 0.1999(5) 0.8485(3) 0.4245(3) 0.0579(16) Uani 1 1 d .
H50A H 0.2246 0.8171 0.3936 0.069 Uiso 1 1 calc R
H50B H 0.1171 0.8894 0.4051 0.069 Uiso 1 1 calc R
C51 C 0.3137(5) 0.8870(3) 0.4271(3) 0.0611(16) Uani 1 1 d .
H51A H 0.2898 0.9176 0.4586 0.073 Uiso 1 1 calc R
H51B H 0.3970 0.8461 0.4456 0.073 Uiso 1 1 calc R
C52 C 0.3417(6) 0.9401(3) 0.3578(3) 0.079(2) Uani 1 1 d .
H52A H 0.3658 0.9100 0.3264 0.118 Uiso 1 1 calc R
H52B H 0.4168 0.9626 0.3622 0.118 Uiso 1 1 calc R
H52C H 0.2606 0.9819 0.3401 0.118 Uiso 1 1 calc R
C53 C 0.1149(6) 0.6791(4) 0.4407(3) 0.0729(19) Uani 1 1 d .
H53A H 0.0527 0.6448 0.4439 0.087 Uiso 1 1 calc R
H53B H 0.1103 0.7141 0.3928 0.087 Uiso 1 1 calc R
C54 C 0.2509(7) 0.6310(4) 0.4558(4) 0.093(2) Uani 1 1 d .
H54A H 0.2574 0.5954 0.5036 0.111 Uiso 1 1 calc R
H54B H 0.3150 0.6644 0.4513 0.111 Uiso 1 1 calc R
C55 C 0.2905(8) 0.5820(4) 0.4063(4) 0.114(3) Uani 1 1 d .
H55A H 0.3782 0.5443 0.4229 0.137 Uiso 1 1 calc R
H55B H 0.2221 0.5514 0.4098 0.137 Uiso 1 1 calc R
C56 C 0.3030(8) 0.6252(5) 0.3330(4) 0.143(4) Uani 1 1 d .
H56A H 0.2172 0.6629 0.3153 0.214 Uiso 1 1 calc R
H56B H 0.3246 0.5884 0.3073 0.214 Uiso 1 1 calc R
H56C H 0.3753 0.6528 0.3279 0.214 Uiso 1 1 calc R
C57 C -0.1102(5) 0.7936(3) 0.4585(3) 0.0607(17) Uani 1 1 d .
H57A H -0.0992 0.8302 0.4128 0.073 Uiso 1 1 calc R
H57B H -0.1624 0.7579 0.4524 0.073 Uiso 1 1 calc R
C58 C -0.1910(7) 0.8397(4) 0.5013(5) 0.113(3) Uani 1 1 d .
H58A H -0.1672 0.8077 0.5496 0.136 Uiso 1 1 calc R
H58B H -0.1547 0.8864 0.4925 0.136 Uiso 1 1 calc R
C59 C -0.3267(9) 0.8649(6) 0.4974(6) 0.160(4) Uani 1 1 d U
H59A H -0.3638 0.8199 0.4994 0.192 Uiso 1 1 calc R
H59B H -0.3505 0.9036 0.4513 0.192 Uiso 1 1 calc R
C60 C -0.4016(7) 0.9002(5) 0.5469(4) 0.112(3) Uani 1 1 d .
H60A H -0.4007 0.8596 0.5912 0.168 Uiso 1 1 calc R
H60B H -0.4953 0.9248 0.5303 0.168 Uiso 1 1 calc R
H60C H -0.3583 0.9396 0.5519 0.168 Uiso 1 1 calc R
C61 C 0.0429(5) 0.6797(3) 0.5815(3) 0.0594(16) Uani 1 1 d .
H61A H 0.1351 0.6489 0.5988 0.071 Uiso 1 1 calc R
H61B H 0.0118 0.7153 0.6083 0.071 Uiso 1 1 calc R
C62 C -0.0486(6) 0.6246(3) 0.5952(3) 0.0698(19) Uani 1 1 d .
H62A H -0.0154 0.5864 0.5710 0.084 Uiso 1 1 calc R
H62B H -0.1407 0.6543 0.5769 0.084 Uiso 1 1 calc R
C63 C -0.0557(8) 0.5808(5) 0.6718(4) 0.130(4) Uani 1 1 d .
H63A H 0.0367 0.5507 0.6893 0.156 Uiso 1 1 calc R
H63B H -0.0853 0.6197 0.6956 0.156 Uiso 1 1 calc R
C64 C -0.1410(8) 0.5305(5) 0.6887(4) 0.140(4) Uani 1 1 d .
H64A H -0.2319 0.5589 0.6694 0.209 Uiso 1 1 calc R
H64B H -0.1448 0.5091 0.7385 0.209 Uiso 1 1 calc R
H64C H -0.1066 0.4879 0.6701 0.209 Uiso 1 1 calc R
P2 P 0.58040(15) 0.75140(10) 0.98280(7) 0.0570(5) Uani 1 1 d .
P1 P 0.05412(14) 0.73759(8) 0.49422(7) 0.0476(4) Uani 1 1 d .

loop_
_atom_site_aniso_label
_atom_site_aniso_U_11
_atom_site_aniso_U_22
_atom_site_aniso_U_33
_atom_site_aniso_U_23
_atom_site_aniso_U_13
_atom_site_aniso_U_12
B2 0.035(3) 0.039(3) 0.026(3) -0.010(3) 0.004(2) -0.004(3)
B1 0.039(3) 0.035(3) 0.034(3) -0.009(3) -0.004(3) 0.000(3)
C25 0.039(3) 0.043(3) 0.023(3) 0.001(2) 0.003(2) -0.017(3)
C26 0.051(3) 0.051(4) 0.029(3) -0.001(3) -0.007(2) -0.018(3)
C27 0.076(4) 0.068(4) 0.039(3) -0.009(3) -0.003(3) -0.042(4)
C28 0.070(5) 0.106(6) 0.042(4) -0.010(4) -0.003(3) -0.052(5)
C29 0.039(4) 0.092(5) 0.056(4) -0.005(4) 0.001(3) -0.018(4)
C30 0.040(3) 0.067(4) 0.052(4) -0.009(3) -0.001(3) -0.014(3)
C31 0.033(3) 0.035(3) 0.027(3) -0.005(2) -0.005(2) 0.009(2)
C32 0.049(3) 0.050(4) 0.038(3) -0.012(3) 0.005(3) -0.001(3)
C33 0.064(4) 0.075(5) 0.037(3) -0.023(3) 0.007(3) 0.013(4)
C34 0.087(5) 0.050(4) 0.050(4) -0.027(3) -0.014(3) 0.018(4)
C35 0.074(4) 0.036(3) 0.052(4) -0.016(3) -0.014(3) -0.004(3)
C36 0.049(3) 0.034(3) 0.031(3) -0.004(3) -0.004(2) -0.002(3)
C37 0.034(3) 0.038(3) 0.027(3) -0.012(2) 0.006(2) -0.007(2)
C38 0.046(3) 0.041(3) 0.033(3) -0.008(3) 0.002(2) -0.011(3)
C39 0.062(4) 0.030(3) 0.035(3) -0.006(2) -0.006(3) -0.004(3)
C40 0.052(4) 0.043(3) 0.040(3) -0.014(3) -0.013(3) 0.007(3)
C41 0.035(3) 0.061(4) 0.043(3) -0.024(3) -0.003(2) 0.003(3)
C42 0.038(3) 0.042(3) 0.034(3) -0.011(3) -0.002(2) -0.007(3)
C43 0.029(3) 0.039(3) 0.033(3) -0.014(2) 0.003(2) -0.008(2)
C44 0.043(3) 0.052(3) 0.042(3) -0.017(3) 0.002(3) -0.013(3)
C45 0.052(3) 0.080(4) 0.041(4) -0.028(3) 0.019(3) -0.021(3)
C46 0.077(4) 0.077(5) 0.024(3) -0.004(3) 0.010(3) -0.035(4)
C47 0.060(4) 0.057(4) 0.035(3) -0.007(3) 0.000(3) -0.015(3)
C48 0.044(3) 0.045(3) 0.034(3) -0.007(3) -0.004(2) -0.001(3)
C1 0.045(3) 0.042(3) 0.026(3) -0.006(2) 0.000(2) -0.007(3)
C2 0.051(3) 0.040(3) 0.040(3) -0.014(3) 0.002(3) -0.010(3)
C3 0.079(4) 0.037(3) 0.039(3) -0.009(3) 0.000(3) -0.008(3)
C4 0.097(5) 0.052(4) 0.038(3) -0.006(3) -0.009(3) -0.039(4)
C5 0.062(4) 0.061(4) 0.043(3) -0.011(3) -0.003(3) -0.023(3)
C6 0.051(3) 0.041(3) 0.035(3) -0.009(3) -0.001(2) -0.014(3)
C7 0.038(3) 0.039(3) 0.035(3) -0.013(3) -0.005(2) -0.005(3)
C8 0.050(3) 0.054(4) 0.039(3) -0.016(3) 0.004(3) -0.008(3)
C9 0.054(4) 0.066(4) 0.042(3) -0.016(3) 0.005(3) -0.010(3)
C10 0.047(4) 0.072(5) 0.052(4) -0.037(3) -0.006(3) 0.008(3)
C11 0.058(4) 0.053(4) 0.050(4) -0.025(3) -0.013(3) -0.006(3)
C12 0.052(3) 0.050(4) 0.041(3) -0.019(3) -0.004(3) -0.002(3)
C13 0.040(3) 0.038(3) 0.036(3) -0.013(3) -0.002(2) -0.003(3)
C14 0.052(3) 0.051(4) 0.048(4) -0.009(3) -0.009(3) -0.006(3)
C15 0.074(4) 0.051(4) 0.053(4) -0.002(3) -0.022(3) 0.008(4)
C16 0.042(4) 0.089(5) 0.065(4) -0.037(4) -0.005(3) 0.000(4)
C17 0.049(4) 0.069(4) 0.064(4) -0.022(4) 0.003(3) -0.011(3)
C18 0.048(3) 0.053(4) 0.048(3) -0.014(3) 0.001(3) -0.012(3)
C19 0.043(3) 0.032(3) 0.038(3) -0.009(2) -0.002(2) -0.007(3)
C20 0.064(4) 0.041(3) 0.037(3) -0.008(3) -0.002(3) -0.011(3)
C21 0.064(4) 0.055(4) 0.051(4) -0.010(3) 0.009(3) -0.012(3)
C22 0.077(4) 0.055(4) 0.044(4) 0.001(3) 0.009(3) -0.025(4)
C23 0.068(4) 0.041(3) 0.058(4) 0.000(3) -0.017(3) -0.006(3)
C24 0.058(4) 0.047(3) 0.041(3) -0.014(3) -0.006(3) -0.007(3)
C65 0.055(4) 0.078(4) 0.050(4) -0.025(3) -0.012(3) -0.022(3)
C66 0.059(4) 0.087(5) 0.053(4) -0.026(4) -0.005(3) -0.019(4)
C67 0.042(3) 0.061(4) 0.082(5) -0.030(4) -0.007(3) -0.012(3)
C68 0.064(4) 0.077(5) 0.084(5) -0.025(4) 0.003(3) -0.024(4)
C69 0.085(5) 0.094(5) 0.048(4) -0.034(4) 0.007(3) -0.037(4)
C70 0.106(6) 0.134(7) 0.120(7) -0.085(6) -0.022(5) 0.014(6)
C71 0.156(9) 0.112(8) 0.150(10) -0.043(8) 0.005(7) -0.001(7)
C72 0.220(12) 0.128(9) 0.152(11) -0.020(8) 0.014(9) -0.008(8)
C73 0.050(4) 0.090(5) 0.051(4) -0.018(4) 0.002(3) -0.029(3)
C74 0.048(4) 0.117(6) 0.067(4) -0.044(4) 0.000(3) -0.014(4)
C75 0.084(5) 0.085(5) 0.064(4) -0.017(4) -0.019(4) -0.032(4)
C76 0.072(4) 0.080(5) 0.098(6) -0.039(4) -0.009(4) -0.002(4)
C77 0.058(4) 0.077(4) 0.044(4) -0.014(3) -0.008(3) -0.011(3)
C78 0.068(4) 0.085(5) 0.044(4) -0.011(3) -0.003(3) -0.016(4)
C79 0.082(5) 0.080(5) 0.052(4) -0.009(4) -0.008(3) -0.021(4)
C80 0.082(5) 0.083(5) 0.073(5) -0.002(4) 0.000(4) -0.022(4)
C49 0.049(3) 0.052(4) 0.061(4) -0.026(3) -0.004(3) -0.012(3)
C50 0.066(4) 0.049(4) 0.056(4) -0.011(3) -0.001(3) -0.017(3)
C51 0.055(4) 0.058(4) 0.075(5) -0.026(3) 0.005(3) -0.018(3)
C52 0.084(5) 0.064(4) 0.082(5) -0.017(4) 0.022(4) -0.021(4)
C53 0.069(4) 0.075(5) 0.099(5) -0.050(4) 0.019(4) -0.036(4)
C54 0.098(6) 0.072(5) 0.107(6) -0.035(5) 0.000(5) -0.009(4)
C55 0.147(7) 0.076(5) 0.132(7) -0.059(6) 0.066(6) -0.027(5)
C56 0.157(8) 0.100(7) 0.118(7) 0.009(6) 0.068(6) -0.008(6)
C57 0.055(4) 0.056(4) 0.056(4) 0.007(3) -0.012(3) -0.018(3)
C58 0.064(5) 0.069(5) 0.210(10) -0.074(6) -0.030(5) 0.026(4)
C59 0.117(6) 0.205(8) 0.210(8) -0.131(7) 0.024(6) -0.048(6)
C60 0.090(5) 0.140(7) 0.124(7) -0.073(6) 0.023(5) -0.023(5)
C61 0.057(4) 0.061(4) 0.044(3) -0.007(3) -0.004(3) 0.003(3)
C62 0.072(4) 0.050(4) 0.071(5) -0.004(3) 0.012(3) -0.009(3)
C63 0.118(7) 0.148(8) 0.101(7) 0.029(6) -0.012(5) -0.086(6)
C64 0.088(6) 0.152(9) 0.125(7) 0.021(6) 0.001(5) -0.023(6)
P2 0.0536(10) 0.0765(12) 0.0398(9) -0.0132(8) -0.0067(7) -0.0199(9)
P1 0.0540(9) 0.0481(9) 0.0404(9) -0.0154(7) 0.0011(7) -0.0104(8)

loop_
_atom_type_symbol
_atom_type_description
_atom_type_scat_dispersion_real
_atom_type_scat_dispersion_imag
_atom_type_scat_source
C C 0.0033 0.0016 'International Tables Vol C Tables 4.2.6.8 and 6.1.1.4'
H H 0.0000 0.0000 'International Tables Vol C Tables 4.2.6.8 and 6.1.1.4'
B B 0.0013 0.0007 'International Tables Vol C Tables 4.2.6.8 and 6.1.1.4'
P P 0.1023 0.0942 'International Tables Vol C Tables 4.2.6.8 and 6.1.1.4'

loop_
_geom_angle_atom_site_label_1
_geom_angle_atom_site_label_2
_geom_angle_atom_site_label_3
_geom_angle
C31 B2 C37 105.7(4)
C31 B2 C25 113.7(4)
C37 B2 C25 109.5(4)
C31 B2 C43 110.9(4)
C37 B2 C43 113.3(4)
C25 B2 C43 103.9(4)
C19 B1 C1 104.1(4)
C19 B1 C7 112.8(4)
C1 B1 C7 113.8(4)
C19 B1 C13 111.8(4)
C1 B1 C13 110.6(4)
C7 B1 C13 104.0(4)
C30 C25 C26 115.0(5)
C30 C25 B2 125.3(5)
C26 C25 B2 119.7(4)
C27 C26 C25 124.1(5)
C28 C27 C26 119.3(6)
C27 C28 C29 119.7(6)
C28 C29 C30 120.6(6)
C25 C30 C29 121.3(6)
C36 C31 C32 113.8(5)
C36 C31 B2 124.6(4)
C32 C31 B2 121.5(4)
C33 C32 C31 122.4(5)
C34 C33 C32 120.4(5)
C35 C34 C33 119.0(6)
C34 C35 C36 120.4(6)
C35 C36 C31 124.0(5)
C38 C37 C42 113.6(4)
C38 C37 B2 124.1(4)
C42 C37 B2 122.2(4)
C39 C38 C37 123.8(5)
C40 C39 C38 120.9(5)
C39 C40 C41 118.2(5)
C40 C41 C42 120.6(5)
C41 C42 C37 122.9(5)
C44 C43 C48 114.6(4)
C44 C43 B2 125.6(4)
C48 C43 B2 119.7(4)
C45 C44 C43 122.5(5)
C46 C45 C44 121.0(5)
C47 C46 C45 117.8(5)
C46 C47 C48 121.4(5)
C47 C48 C43 122.7(5)
C2 C1 C6 114.3(5)
C2 C1 B1 121.9(4)
C6 C1 B1 123.5(5)
C1 C2 C3 123.4(5)
C4 C3 C2 120.0(5)
C5 C4 C3 118.7(5)
C6 C5 C4 119.9(5)
C5 C6 C1 123.6(5)
C8 C7 C12 114.8(5)
C8 C7 B1 125.0(5)
C12 C7 B1 120.1(4)
C9 C8 C7 123.0(5)
C10 C9 C8 119.9(5)
C11 C10 C9 119.3(5)
C10 C11 C12 119.7(5)
C11 C12 C7 123.2(5)
C14 C13 C18 114.5(5)
C14 C13 B1 122.0(5)
C18 C13 B1 123.4(4)
C15 C14 C13 123.2(5)
C14 C15 C16 119.5(5)
C17 C16 C15 119.0(5)
C16 C17 C18 120.5(6)
C17 C18 C13 123.3(5)
C24 C19 C20 114.3(5)
C24 C19 B1 123.8(4)
C20 C19 B1 121.6(4)
C21 C20 C19 123.3(5)
C20 C21 C22 120.9(5)
C23 C22 C21 118.5(5)
C22 C23 C24 120.2(5)
C19 C24 C23 122.6(5)
C66 C65 P2 114.8(4)
C67 C66 C65 114.2(5)
C66 C67 C68 112.1(5)
C70 C69 P2 115.7(5)
C69 C70 C71 112.1(7)
C72 C71 C70 107.5(9)
C74 C73 P2 116.4(4)
C73 C74 C75 114.6(5)
C76 C75 C74 113.7(5)
C78 C77 P2 115.7(4)
C79 C78 C77 113.2(5)
C80 C79 C78 114.2(5)
C50 C49 P1 115.9(4)
C51 C50 C49 113.0(5)
C52 C51 C50 112.7(5)
C54 C53 P1 116.0(5)
C53 C54 C55 110.9(6)
C56 C55 C54 117.4(6)
C58 C57 P1 114.2(4)
C59 C58 C57 124.1(8)
C58 C59 C60 121.6(9)
C62 C61 P1 116.6(4)
C61 C62 C63 112.1(6)
C64 C63 C62 115.6(7)
C73 P2 C77 113.3(3)
C73 P2 C65 111.2(3)
C77 P2 C65 105.5(3)
C73 P2 C69 105.4(3)
C77 P2 C69 110.4(3)
C65 P2 C69 111.2(3)
C49 P1 C61 106.2(3)
C49 P1 C57 113.4(3)
C61 P1 C57 110.8(3)
C49 P1 C53 109.9(3)
C61 P1 C53 112.3(3)
C57 P1 C53 104.4(3)

loop_
_geom_bond_atom_site_label_1
_geom_bond_atom_site_label_2
_geom_bond_distance
B2 C31 1.628(7)
B2 C37 1.642(7)
B2 C25 1.649(7)
B2 C43 1.653(7)
B1 C19 1.623(7)
B1 C1 1.635(8)
B1 C7 1.639(7)
B1 C13 1.640(7)
C25 C30 1.401(6)
C25 C26 1.401(7)
C26 C27 1.377(7)
C27 C28 1.364(8)
C28 C29 1.380(8)
C29 C30 1.401(7)
C31 C36 1.399(6)
C31 C32 1.416(6)
C32 C33 1.392(7)
C33 C34 1.377(8)
C34 C35 1.367(7)
C35 C36 1.374(7)
C37 C38 1.396(6)
C37 C42 1.411(6)
C38 C39 1.382(6)
C39 C40 1.362(6)
C40 C41 1.382(7)
C41 C42 1.388(6)
C43 C44 1.389(6)
C43 C48 1.404(6)
C44 C45 1.388(6)
C45 C46 1.375(7)
C46 C47 1.362(7)
C47 C48 1.372(6)
C1 C2 1.384(6)
C1 C6 1.408(6)
C2 C3 1.392(7)
C3 C4 1.384(7)
C4 C5 1.380(7)
C5 C6 1.378(7)
C7 C8 1.389(6)
C7 C12 1.396(7)
C8 C9 1.384(7)
C9 C10 1.374(8)
C10 C11 1.374(7)
C11 C12 1.381(7)
C13 C14 1.392(6)
C13 C18 1.392(6)
C14 C15 1.388(7)
C15 C16 1.391(7)
C16 C17 1.351(8)
C17 C18 1.384(7)
C19 C24 1.390(6)
C19 C20 1.414(6)
C20 C21 1.366(7)
C21 C22 1.377(7)
C22 C23 1.373(7)
C23 C24 1.409(7)
C65 C66 1.519(7)
C65 P2 1.801(5)
C66 C67 1.507(7)
C67 C68 1.520(7)
C69 C70 1.509(8)
C69 P2 1.825(6)
C70 C71 1.595(11)
C71 C72 1.440(7)
C73 C74 1.506(8)
C73 P2 1.762(5)
C74 C75 1.534(8)
C75 C76 1.507(8)
C77 C78 1.503(8)
C77 P2 1.789(5)
C78 C79 1.501(7)
C79 C80 1.493(8)
C49 C50 1.520(7)
C49 P1 1.791(5)
C50 C51 1.516(7)
C51 C52 1.512(7)
C53 C54 1.444(8)
C53 P1 1.795(6)
C54 C55 1.568(9)
C55 C56 1.484(9)
C57 C58 1.515(8)
C57 P1 1.795(5)
C58 C59 1.346(9)
C59 C60 1.482(10)
C61 C62 1.502(7)
C61 P1 1.792(5)
C62 C63 1.536(8)
C63 C64 1.382(10)
